data_1567069
loop_
_publ_author_name
'Jiang, Qifeng'
'Gittens, Alexandra'
'Wong, Sydnee'
'Siegler, Maxime A.'
'Klausen, Rebekka S.'

_publ_section_title
;
 Highly Selective Addition of Cyclosilanes to Alkynes Enabling New
 Conjugated Materials
;
_journal_name_full 'Chemical Science'
_journal_paper_doi 10.1039/D2SC01690G
_journal_year 2022
_chemical_formula_moiety 'C24 H40 Si6'
_chemical_formula_sum 'C24 H40 Si6'
_chemical_formula_weight 497.10
_space_group_crystal_system monoclinic
_space_group_IT_number 14
_space_group_name_Hall '-P 2ybc'
_space_group_name_H-M_alt 'P 1 21/c 1'
_atom_sites_solution_hydrogens mixed
_atom_sites_solution_primary direct
_atom_sites_solution_secondary difmap
_audit_creation_method SHELXL-2018/3
_audit_update_record
;
2022-03-15 deposited with the CCDC.	2022-06-06 downloaded from the CCDC.
;
_cell_angle_alpha 90
_cell_angle_beta 95.565(2)
_cell_angle_gamma 90
_cell_formula_units_Z 6
_cell_length_a 36.3350(8)
_cell_length_b 6.64881(13)
_cell_length_c 18.7594(4)
_cell_measurement_reflns_used 24285
_cell_measurement_temperature 110(2)
_cell_measurement_theta_max 27.9420
_cell_measurement_theta_min 2.9690
_cell_volume 4510.62(16)
_computing_cell_refinement 'CrysAlisPro 1.171.39.29c (Rigaku OD, 2017)'
_computing_data_collection 'CrysAlisPro 1.171.39.29c (Rigaku OD, 2017)'
_computing_data_reduction 'CrysAlisPro 1.171.39.29c (Rigaku OD, 2017)'
_computing_molecular_graphics 'SHELXTL v6.10 (Sheldrick, 2008)'
_computing_publication_material 'SHELXTL v6.10 (Sheldrick, 2008)'
_computing_structure_refinement 'SHELXL-2018/3 (Sheldrick, 2018)'
_computing_structure_solution 'SHELXS-2018/3 (Sheldrick, 2018)'
_diffrn_ambient_temperature 110(2)
_diffrn_measured_fraction_theta_full 0.999
_diffrn_measured_fraction_theta_max 1.000
_diffrn_measurement_device_type 'SuperNova, Dual, Cu at zero, Atlas'
_diffrn_measurement_method '\w scans'
_diffrn_radiation_monochromator mirror
_diffrn_radiation_source 'SuperNova (Mo) X-ray Source'
_diffrn_radiation_type MoK\a
_diffrn_radiation_wavelength 0.71073
_diffrn_reflns_av_R_equivalents 0.0369
_diffrn_reflns_av_unetI/netI 0.0331
_diffrn_reflns_Laue_measured_fraction_full 0.999
_diffrn_reflns_Laue_measured_fraction_max 1.000
_diffrn_reflns_limit_h_max 37
_diffrn_reflns_limit_h_min -47
_diffrn_reflns_limit_k_max 8
_diffrn_reflns_limit_k_min -8
_diffrn_reflns_limit_l_max 24
_diffrn_reflns_limit_l_min -19
_diffrn_reflns_number 44126
_diffrn_reflns_point_group_measured_fraction_full 0.999
_diffrn_reflns_point_group_measured_fraction_max 1.000
_diffrn_reflns_theta_full 25.242
_diffrn_reflns_theta_max 27.500
_diffrn_reflns_theta_min 2.200
_exptl_absorpt_coefficient_mu 0.287
_exptl_absorpt_correction_T_max 1.000
_exptl_absorpt_correction_T_min 0.410
_exptl_absorpt_correction_type gaussian
_exptl_absorpt_process_details
;
CrysAlisPro 1.171.39.46 (Rigaku Oxford Diffraction, 2018)
Numerical absorption correction based on gaussian integration over
			a multifaceted crystal model
Empirical absorption correction using spherical harmonics,
 implemented in SCALE3 ABSPACK scaling algorithm.
;
_exptl_crystal_colour colorless
_exptl_crystal_density_diffrn 1.098
_exptl_crystal_description 'thick plate'
_exptl_crystal_F_000 1608
_exptl_crystal_size_max 0.544
_exptl_crystal_size_mid 0.352
_exptl_crystal_size_min 0.136
_refine_diff_density_max 0.525
_refine_diff_density_min -0.259
_refine_diff_density_rms 0.055
_refine_ls_extinction_method none
_refine_ls_goodness_of_fit_ref 1.091
_refine_ls_hydrogen_treatment mixed
_refine_ls_matrix_type full
_refine_ls_number_parameters 427
_refine_ls_number_reflns 10362
_refine_ls_number_restraints 0
_refine_ls_restrained_S_all 1.091
_refine_ls_R_factor_all 0.0537
_refine_ls_R_factor_gt 0.0400
_refine_ls_shift/su_max 0.001
_refine_ls_shift/su_mean 0.000
_refine_ls_structure_factor_coef Fsqd
_refine_ls_weighting_details 'w=1/[\s^2^(Fo^2^)+(0.0272P)^2^+2.5144P] where P=(Fo^2^+2Fc^2^)/3'
_refine_ls_weighting_scheme calc
_refine_ls_wR_factor_gt 0.0871
_refine_ls_wR_factor_ref 0.0945
_reflns_Friedel_coverage 0.000
_reflns_number_gt 8191
_reflns_number_total 10362
_reflns_threshold_expression 'I > 2\s(I)'
_cod_data_source_file d2sc01690g2.cif
_cod_data_source_block 1a
_cod_original_sg_symbol_H-M 'P 21/c'
_cod_database_code 1567069
_shelx_shelxl_version_number 2018/3
_shelx_space_group_comment
;
The symmetry employed for this shelxl refinement is uniquely defined
by the following loop, which should always be used as a source of
symmetry information in preference to the above space-group names.
They are only intended as comments.
;
_oxdiff_exptl_absorpt_empirical_full_min 0.668
_oxdiff_exptl_absorpt_empirical_full_max 2.189
_oxdiff_exptl_absorpt_empirical_details
;
Empirical correction (ABSPACK) includes:
- Absorption correction using spherical harmonics
- Frame scaling
;

loop_
_space_group_symop_operation_xyz
'x, y, z'
'-x, y+1/2, -z+1/2'
'-x, -y, -z'
'x, -y-1/2, z-1/2'

loop_
_atom_site_label
_atom_site_type_symbol
_atom_site_fract_x
_atom_site_fract_y
_atom_site_fract_z
_atom_site_U_iso_or_equiv
_atom_site_adp_type
_atom_site_occupancy
_atom_site_site_symmetry_order
_atom_site_calc_flag
_atom_site_refinement_flags_posn
_atom_site_refinement_flags_adp
_atom_site_refinement_flags_occupancy
_atom_site_disorder_assembly
_atom_site_disorder_group
C1A C 0.46339(5) 1.1622(3) 0.33176(10) 0.0280(4) Uani 1 1 d . . . . .
H1A H 0.453030 1.293444 0.328967 0.034 Uiso 1 1 calc R U . . .
C2A C 0.48956(5) 1.1139(3) 0.38807(11) 0.0315(4) Uani 1 1 d . . . . .
H2A H 0.497019 1.212031 0.423359 0.038 Uiso 1 1 calc R U . . .
C3A C 0.50474(5) 0.9236(3) 0.39282(10) 0.0305(4) Uani 1 1 d . . . . .
H3A H 0.522292 0.890065 0.431874 0.037 Uiso 1 1 calc R U . . .
C4A C 0.49440(5) 0.7811(3) 0.34063(10) 0.0294(4) Uani 1 1 d . . . . .
H4A H 0.505126 0.650717 0.343532 0.035 Uiso 1 1 calc R U . . .
C5A C 0.46829(5) 0.8298(3) 0.28403(10) 0.0276(4) Uani 1 1 d . . . . .
H5A H 0.461375 0.732173 0.248226 0.033 Uiso 1 1 calc R U . . .
C6A C 0.45211(4) 1.0208(3) 0.27931(10) 0.0238(4) Uani 1 1 d . . . . .
C7A C 0.42379(5) 1.0782(3) 0.22033(10) 0.0235(4) Uani 1 1 d . . . . .
H7A H 0.418565 1.217543 0.214557 0.028 Uiso 1 1 calc R U . . .
C8A C 0.40504(5) 0.9534(3) 0.17487(10) 0.0229(4) Uani 1 1 d . . . . .
H8A H 0.409300 0.813540 0.181997 0.028 Uiso 1 1 calc R U . . .
C9A C 0.44170(5) 1.0186(3) -0.01085(11) 0.0282(4) Uani 1 1 d . . . . .
H9A1 H 0.457145 0.998848 0.034395 0.042 Uiso 1 1 calc R U . . .
H9A2 H 0.438771 1.162870 -0.020470 0.042 Uiso 1 1 calc R U . . .
H9A3 H 0.453513 0.954861 -0.049866 0.042 Uiso 1 1 calc R U . . .
C10A C 0.40143(5) 0.6219(3) 0.00666(11) 0.0324(5) Uani 1 1 d . . . . .
H10A H 0.414139 0.569105 -0.033128 0.049 Uiso 1 1 calc R U . . .
H10B H 0.377242 0.556794 0.006835 0.049 Uiso 1 1 calc R U . . .
H10C H 0.416299 0.594219 0.052018 0.049 Uiso 1 1 calc R U . . .
C11A C 0.37580(5) 0.8417(4) -0.18606(11) 0.0372(5) Uani 1 1 d . . . . .
H11A H 0.360949 0.877345 -0.230677 0.056 Uiso 1 1 calc R U . . .
H11B H 0.375165 0.695620 -0.179241 0.056 Uiso 1 1 calc R U . . .
H11C H 0.401404 0.885189 -0.188615 0.056 Uiso 1 1 calc R U . . .
C12A C 0.35436(5) 1.2472(3) -0.12725(12) 0.0332(5) Uani 1 1 d . . . . .
H12A H 0.379290 1.297155 -0.132900 0.050 Uiso 1 1 calc R U . . .
H12B H 0.344487 1.317061 -0.087222 0.050 Uiso 1 1 calc R U . . .
H12C H 0.338265 1.272269 -0.171346 0.050 Uiso 1 1 calc R U . . .
C13A C 0.26463(4) 0.9329(3) -0.17630(10) 0.0223(4) Uani 1 1 d . . . . .
H13A H 0.266561 1.067245 -0.192784 0.027 Uiso 1 1 calc R U . . .
C14A C 0.23944(4) 0.8142(3) -0.21164(9) 0.0211(4) Uani 1 1 d . . . . .
H14A H 0.238208 0.679685 -0.194925 0.025 Uiso 1 1 calc R U . . .
C15A C 0.21334(4) 0.8687(3) -0.27370(9) 0.0218(4) Uani 1 1 d . . . . .
C16A C 0.18545(5) 0.7327(3) -0.29732(10) 0.0264(4) Uani 1 1 d . . . . .
H16A H 0.184127 0.606210 -0.274145 0.032 Uiso 1 1 calc R U . . .
C17A C 0.15964(5) 0.7805(3) -0.35435(11) 0.0318(5) Uani 1 1 d . . . . .
H17A H 0.140616 0.687370 -0.369292 0.038 Uiso 1 1 calc R U . . .
C18A C 0.16137(5) 0.9620(3) -0.38946(11) 0.0330(5) Uani 1 1 d . . . . .
H18A H 0.143733 0.993581 -0.428584 0.040 Uiso 1 1 calc R U . . .
C19A C 0.18906(5) 1.0979(3) -0.36722(11) 0.0317(5) Uani 1 1 d . . . . .
H19A H 0.190401 1.223110 -0.391210 0.038 Uiso 1 1 calc R U . . .
C20A C 0.21485(5) 1.0517(3) -0.31002(10) 0.0265(4) Uani 1 1 d . . . . .
H20A H 0.233773 1.145761 -0.295362 0.032 Uiso 1 1 calc R U . . .
C21A C 0.22556(5) 0.8644(3) 0.01253(11) 0.0318(5) Uani 1 1 d . . . . .
H21A H 0.214343 0.923518 0.053115 0.048 Uiso 1 1 calc R U . . .
H21B H 0.228329 0.718984 0.019749 0.048 Uiso 1 1 calc R U . . .
H21C H 0.209660 0.890093 -0.031762 0.048 Uiso 1 1 calc R U . . .
C22A C 0.26666(5) 1.2602(3) -0.00683(11) 0.0279(4) Uani 1 1 d . . . . .
H22A H 0.252010 1.286833 -0.052503 0.042 Uiso 1 1 calc R U . . .
H22B H 0.291013 1.323490 -0.007025 0.042 Uiso 1 1 calc R U . . .
H22C H 0.253924 1.315826 0.032464 0.042 Uiso 1 1 calc R U . . .
C23A C 0.31106(5) 0.6311(3) 0.12611(11) 0.0294(4) Uani 1 1 d . . . . .
H23A H 0.327417 0.599280 0.169274 0.044 Uiso 1 1 calc R U . . .
H23B H 0.319875 0.562268 0.084827 0.044 Uiso 1 1 calc R U . . .
H23C H 0.285883 0.586307 0.132394 0.044 Uiso 1 1 calc R U . . .
C24A C 0.29287(5) 1.0407(3) 0.18929(10) 0.0283(4) Uani 1 1 d . . . . .
H24A H 0.266784 1.005704 0.191176 0.042 Uiso 1 1 calc R U . . .
H24B H 0.295231 1.186709 0.184080 0.042 Uiso 1 1 calc R U . . .
H24C H 0.307146 0.997146 0.233603 0.042 Uiso 1 1 calc R U . . .
Si1 Si 0.37099(2) 1.02814(7) 0.09799(3) 0.01954(11) Uani 1 1 d . . . . .
H1 H 0.3705(5) 1.236(3) 0.0961(10) 0.023 Uiso 1 1 d . U . . .
Si2 Si 0.39492(2) 0.90171(7) -0.00436(3) 0.01893(11) Uani 1 1 d . . . . .
Si3 Si 0.35637(2) 0.96993(7) -0.10862(3) 0.01952(11) Uani 1 1 d . . . . .
Si4 Si 0.29643(2) 0.85428(7) -0.09669(3) 0.02040(11) Uani 1 1 d . . . . .
H4 H 0.2956(5) 0.644(3) -0.0936(10) 0.024 Uiso 1 1 d . U . . .
Si5 Si 0.27250(2) 0.98113(7) 0.00579(3) 0.01951(11) Uani 1 1 d . . . . .
Si6 Si 0.31106(2) 0.91118(7) 0.11043(3) 0.01900(11) Uani 1 1 d . . . . .
C1B C 0.14513(5) 0.2857(3) 0.29422(10) 0.0267(4) Uani 1 1 d . . . . .
H1B H 0.144605 0.408895 0.268478 0.032 Uiso 1 1 calc R U . . .
C2B C 0.17189(5) 0.2558(3) 0.35140(11) 0.0332(5) Uani 1 1 d . . . . .
H2B H 0.189689 0.357559 0.364005 0.040 Uiso 1 1 calc R U . . .
C3B C 0.17268(5) 0.0783(3) 0.38998(11) 0.0346(5) Uani 1 1 d . . . . .
H3B H 0.190969 0.057651 0.429015 0.042 Uiso 1 1 calc R U . . .
C4B C 0.14662(5) -0.0687(3) 0.37124(11) 0.0337(5) Uani 1 1 d . . . . .
H4B H 0.146889 -0.190237 0.397935 0.040 Uiso 1 1 calc R U . . .
C5B C 0.12014(5) -0.0405(3) 0.31392(10) 0.0283(4) Uani 1 1 d . . . . .
H5B H 0.102512 -0.143275 0.301513 0.034 Uiso 1 1 calc R U . . .
C6B C 0.11901(4) 0.1371(3) 0.27416(9) 0.0213(4) Uani 1 1 d . . . . .
C7B C 0.09185(4) 0.1721(3) 0.21148(9) 0.0219(4) Uani 1 1 d . . . . .
H7B H 0.090475 0.305285 0.193038 0.026 Uiso 1 1 calc R U . . .
C8B C 0.06907(4) 0.0379(3) 0.17793(9) 0.0212(4) Uani 1 1 d . . . . .
H8B H 0.069388 -0.095155 0.196479 0.025 Uiso 1 1 calc R U . . .
C9B C 0.10807(5) 0.0931(3) -0.01147(11) 0.0297(4) Uani 1 1 d . . . . .
H9B1 H 0.123826 0.074284 0.033458 0.045 Uiso 1 1 calc R U . . .
H9B2 H 0.104351 0.237172 -0.020551 0.045 Uiso 1 1 calc R U . . .
H9B3 H 0.119996 0.032618 -0.050957 0.045 Uiso 1 1 calc R U . . .
C10B C 0.06876(5) -0.3107(3) 0.00761(11) 0.0269(4) Uani 1 1 d . . . . .
H10D H 0.082013 -0.363610 -0.031426 0.040 Uiso 1 1 calc R U . . .
H10E H 0.044648 -0.377014 0.007012 0.040 Uiso 1 1 calc R U . . .
H10F H 0.083221 -0.336611 0.053539 0.040 Uiso 1 1 calc R U . . .
C11B C 0.04138(5) -0.0780(3) -0.18930(11) 0.0320(4) Uani 1 1 d . . . . .
H11D H 0.026842 -0.030476 -0.232772 0.048 Uiso 1 1 calc R U . . .
H11E H 0.039775 -0.224854 -0.186643 0.048 Uiso 1 1 calc R U . . .
H11F H 0.067271 -0.038022 -0.190595 0.048 Uiso 1 1 calc R U . . .
C12B C 0.02013(5) 0.3165(3) -0.12183(11) 0.0320(4) Uani 1 1 d . . . . .
H12D H 0.044735 0.368046 -0.129285 0.048 Uiso 1 1 calc R U . . .
H12E H 0.011471 0.380359 -0.079440 0.048 Uiso 1 1 calc R U . . .
H12F H 0.002894 0.346998 -0.163902 0.048 Uiso 1 1 calc R U . . .
Si7 Si 0.03649(2) 0.09346(7) 0.09673(3) 0.01929(11) Uani 1 1 d . . . . .
H7 H 0.0348(5) 0.305(3) 0.0925(10) 0.023 Uiso 1 1 d . U . . .
Si8 Si 0.06185(2) -0.03182(7) -0.00448(3) 0.01853(11) Uani 1 1 d . . . . .
Si9 Si 0.02262(2) 0.03662(7) -0.10817(3) 0.01884(11) Uani 1 1 d . . . . .

loop_
_atom_site_aniso_label
_atom_site_aniso_U_11
_atom_site_aniso_U_22
_atom_site_aniso_U_33
_atom_site_aniso_U_23
_atom_site_aniso_U_13
_atom_site_aniso_U_12
C1A 0.0224(9) 0.0356(11) 0.0258(11) -0.0020(8) 0.0007(7) 0.0011(8)
C2A 0.0275(10) 0.0439(12) 0.0224(11) -0.0077(9) -0.0014(8) -0.0044(8)
C3A 0.0207(9) 0.0502(13) 0.0196(11) 0.0014(9) -0.0031(7) 0.0022(8)
C4A 0.0196(9) 0.0419(11) 0.0266(11) 0.0012(9) 0.0015(7) 0.0053(8)
C5A 0.0215(9) 0.0401(11) 0.0209(10) -0.0052(8) 0.0010(7) -0.0020(8)
C6A 0.0148(8) 0.0377(10) 0.0192(10) 0.0019(8) 0.0023(7) -0.0020(7)
C7A 0.0203(9) 0.0327(10) 0.0172(10) 0.0002(7) 0.0003(7) 0.0000(7)
C8A 0.0213(9) 0.0287(10) 0.0187(10) 0.0029(7) 0.0012(7) -0.0021(7)
C9A 0.0216(9) 0.0365(11) 0.0259(11) 0.0003(8) -0.0007(7) -0.0026(8)
C10A 0.0374(11) 0.0258(10) 0.0329(12) 0.0014(8) -0.0019(9) 0.0049(8)
C11A 0.0322(11) 0.0553(14) 0.0236(11) -0.0117(10) 0.0001(8) 0.0066(10)
C12A 0.0302(10) 0.0316(11) 0.0371(13) 0.0076(9) 0.0003(8) -0.0001(8)
C13A 0.0184(8) 0.0266(9) 0.0213(10) -0.0001(7) -0.0007(7) -0.0002(7)
C14A 0.0185(8) 0.0269(9) 0.0180(9) -0.0008(7) 0.0017(7) -0.0004(7)
C15A 0.0168(8) 0.0325(10) 0.0160(9) -0.0020(7) 0.0022(7) 0.0008(7)
C16A 0.0219(9) 0.0322(10) 0.0250(11) -0.0025(8) 0.0017(7) -0.0026(7)
C17A 0.0205(9) 0.0459(12) 0.0279(11) -0.0086(9) -0.0037(8) -0.0055(8)
C18A 0.0227(9) 0.0541(13) 0.0209(11) 0.0021(9) -0.0040(8) 0.0016(9)
C19A 0.0221(9) 0.0460(12) 0.0268(11) 0.0102(9) 0.0010(8) -0.0001(8)
C20A 0.0178(9) 0.0366(11) 0.0244(11) 0.0018(8) -0.0008(7) -0.0051(7)
C21A 0.0216(9) 0.0395(11) 0.0338(12) 0.0025(9) -0.0006(8) -0.0050(8)
C22A 0.0276(9) 0.0248(10) 0.0306(11) -0.0012(8) -0.0007(8) 0.0016(7)
C23A 0.0332(10) 0.0233(9) 0.0301(12) 0.0006(8) -0.0050(8) -0.0011(8)
C24A 0.0301(10) 0.0294(10) 0.0261(11) -0.0037(8) 0.0071(8) -0.0001(8)
Si1 0.0192(2) 0.0234(2) 0.0153(3) 0.00038(19) -0.00195(18) -0.00078(18)
Si2 0.0166(2) 0.0235(2) 0.0160(3) 0.00060(19) -0.00215(18) 0.00084(18)
Si3 0.0171(2) 0.0265(3) 0.0145(3) -0.00131(19) -0.00132(18) 0.00278(18)
Si4 0.0188(2) 0.0229(2) 0.0185(3) -0.00118(19) -0.00355(18) 0.00098(18)
Si5 0.0153(2) 0.0238(2) 0.0189(3) 0.00032(19) -0.00149(18) -0.00030(18)
Si6 0.0185(2) 0.0223(2) 0.0157(3) -0.00049(19) -0.00078(18) 0.00004(18)
C1B 0.0228(9) 0.0336(10) 0.0238(11) -0.0027(8) 0.0026(7) -0.0045(8)
C2B 0.0223(9) 0.0496(13) 0.0268(11) -0.0066(9) -0.0032(8) -0.0096(9)
C3B 0.0200(9) 0.0601(14) 0.0224(11) 0.0023(10) -0.0045(8) -0.0018(9)
C4B 0.0253(10) 0.0503(13) 0.0248(11) 0.0109(9) -0.0014(8) -0.0019(9)
C5B 0.0198(9) 0.0385(11) 0.0262(11) 0.0042(8) -0.0003(7) -0.0064(8)
C6B 0.0155(8) 0.0328(10) 0.0157(9) -0.0021(7) 0.0021(6) -0.0019(7)
C7B 0.0192(8) 0.0265(9) 0.0199(10) -0.0007(7) 0.0012(7) -0.0004(7)
C8B 0.0189(8) 0.0265(9) 0.0180(10) 0.0008(7) 0.0002(7) 0.0003(7)
C9B 0.0224(9) 0.0342(11) 0.0322(12) 0.0021(9) 0.0005(8) -0.0048(8)
C10B 0.0255(9) 0.0244(9) 0.0300(11) 0.0014(8) -0.0006(8) 0.0033(7)
C11B 0.0334(11) 0.0406(12) 0.0226(11) -0.0050(9) 0.0054(8) 0.0026(9)
C12B 0.0343(10) 0.0269(10) 0.0334(12) 0.0039(8) -0.0047(8) 0.0021(8)
Si7 0.0183(2) 0.0206(2) 0.0181(3) -0.00113(19) -0.00281(18) 0.00075(17)
Si8 0.0152(2) 0.0215(2) 0.0183(3) 0.00052(19) -0.00175(18) 0.00027(17)
Si9 0.0181(2) 0.0221(2) 0.0157(3) -0.00120(19) -0.00119(18) 0.00205(18)

loop_
_atom_type_symbol
_atom_type_description
_atom_type_scat_dispersion_real
_atom_type_scat_dispersion_imag
_atom_type_scat_source
C C 0.0033 0.0016 'International Tables Vol C Tables 4.2.6.8 and 6.1.1.4'
H H 0.0000 0.0000 'International Tables Vol C Tables 4.2.6.8 and 6.1.1.4'
Si Si 0.0817 0.0704 'International Tables Vol C Tables 4.2.6.8 and 6.1.1.4'

loop_
_geom_angle_atom_site_label_1
_geom_angle_atom_site_label_2
_geom_angle_atom_site_label_3
_geom_angle
_geom_angle_site_symmetry_1
_geom_angle_site_symmetry_3
_geom_angle_publ_flag
C2A C1A C6A 120.95(19) . . ?
C2A C1A H1A 119.5 . . ?
C6A C1A H1A 119.5 . . ?
C3A C2A C1A 120.07(19) . . ?
C3A C2A H2A 120.0 . . ?
C1A C2A H2A 120.0 . . ?
C2A C3A C4A 120.08(18) . . ?
C2A C3A H3A 120.0 . . ?
C4A C3A H3A 120.0 . . ?
C3A C4A C5A 119.84(19) . . ?
C3A C4A H4A 120.1 . . ?
C5A C4A H4A 120.1 . . ?
C4A C5A C6A 120.69(18) . . ?
C4A C5A H5A 119.7 . . ?
C6A C5A H5A 119.7 . . ?
C1A C6A C5A 118.34(17) . . ?
C1A C6A C7A 119.21(17) . . ?
C5A C6A C7A 122.45(17) . . ?
C8A C7A C6A 126.33(18) . . ?
C8A C7A H7A 116.8 . . ?
C6A C7A H7A 116.8 . . ?
C7A C8A Si1 125.97(15) . . ?
C7A C8A H8A 117.0 . . ?
Si1 C8A H8A 117.0 . . ?
Si2 C9A H9A1 109.5 . . ?
Si2 C9A H9A2 109.5 . . ?
H9A1 C9A H9A2 109.5 . . ?
Si2 C9A H9A3 109.5 . . ?
H9A1 C9A H9A3 109.5 . . ?
H9A2 C9A H9A3 109.5 . . ?
Si2 C10A H10A 109.5 . . ?
Si2 C10A H10B 109.5 . . ?
H10A C10A H10B 109.5 . . ?
Si2 C10A H10C 109.5 . . ?
H10A C10A H10C 109.5 . . ?
H10B C10A H10C 109.5 . . ?
Si3 C11A H11A 109.5 . . ?
Si3 C11A H11B 109.5 . . ?
H11A C11A H11B 109.5 . . ?
Si3 C11A H11C 109.5 . . ?
H11A C11A H11C 109.5 . . ?
H11B C11A H11C 109.5 . . ?
Si3 C12A H12A 109.5 . . ?
Si3 C12A H12B 109.5 . . ?
H12A C12A H12B 109.5 . . ?
Si3 C12A H12C 109.5 . . ?
H12A C12A H12C 109.5 . . ?
H12B C12A H12C 109.5 . . ?
C14A C13A Si4 124.85(15) . . ?
C14A C13A H13A 117.6 . . ?
Si4 C13A H13A 117.6 . . ?
C13A C14A C15A 127.19(17) . . ?
C13A C14A H14A 116.4 . . ?
C15A C14A H14A 116.4 . . ?
C16A C15A C20A 118.04(16) . . ?
C16A C15A C14A 118.86(17) . . ?
C20A C15A C14A 123.09(16) . . ?
C17A C16A C15A 120.69(18) . . ?
C17A C16A H16A 119.7 . . ?
C15A C16A H16A 119.7 . . ?
C18A C17A C16A 120.63(18) . . ?
C18A C17A H17A 119.7 . . ?
C16A C17A H17A 119.7 . . ?
C17A C18A C19A 119.48(18) . . ?
C17A C18A H18A 120.3 . . ?
C19A C18A H18A 120.3 . . ?
C18A C19A C20A 120.28(19) . . ?
C18A C19A H19A 119.9 . . ?
C20A C19A H19A 119.9 . . ?
C19A C20A C15A 120.87(17) . . ?
C19A C20A H20A 119.6 . . ?
C15A C20A H20A 119.6 . . ?
Si5 C21A H21A 109.5 . . ?
Si5 C21A H21B 109.5 . . ?
H21A C21A H21B 109.5 . . ?
Si5 C21A H21C 109.5 . . ?
H21A C21A H21C 109.5 . . ?
H21B C21A H21C 109.5 . . ?
Si5 C22A H22A 109.5 . . ?
Si5 C22A H22B 109.5 . . ?
H22A C22A H22B 109.5 . . ?
Si5 C22A H22C 109.5 . . ?
H22A C22A H22C 109.5 . . ?
H22B C22A H22C 109.5 . . ?
Si6 C23A H23A 109.5 . . ?
Si6 C23A H23B 109.5 . . ?
H23A C23A H23B 109.5 . . ?
Si6 C23A H23C 109.5 . . ?
H23A C23A H23C 109.5 . . ?
H23B C23A H23C 109.5 . . ?
Si6 C24A H24A 109.5 . . ?
Si6 C24A H24B 109.5 . . ?
H24A C24A H24B 109.5 . . ?
Si6 C24A H24C 109.5 . . ?
H24A C24A H24C 109.5 . . ?
H24B C24A H24C 109.5 . . ?
C8A Si1 Si2 105.43(6) . . ?
C8A Si1 Si6 112.69(6) . . ?
Si2 Si1 Si6 112.66(3) . . ?
C8A Si1 H1 106.8(7) . . ?
Si2 Si1 H1 110.0(7) . . ?
Si6 Si1 H1 109.0(7) . . ?
C9A Si2 C10A 108.06(9) . . ?
C9A Si2 Si3 109.71(6) . . ?
C10A Si2 Si3 110.01(7) . . ?
C9A Si2 Si1 108.33(7) . . ?
C10A Si2 Si1 108.50(7) . . ?
Si3 Si2 Si1 112.13(2) . . ?
C12A Si3 C11A 108.21(10) . . ?
C12A Si3 Si2 110.84(7) . . ?
C11A Si3 Si2 108.61(7) . . ?
C12A Si3 Si4 108.71(6) . . ?
C11A Si3 Si4 110.33(7) . . ?
Si2 Si3 Si4 110.12(3) . . ?
C13A Si4 Si3 109.88(6) . . ?
C13A Si4 Si5 107.73(6) . . ?
Si3 Si4 Si5 112.53(3) . . ?
C13A Si4 H4 107.3(7) . . ?
Si3 Si4 H4 110.9(7) . . ?
Si5 Si4 H4 108.3(7) . . ?
C22A Si5 C21A 108.81(9) . . ?
C22A Si5 Si4 107.35(7) . . ?
C21A Si5 Si4 108.45(7) . . ?
C22A Si5 Si6 110.61(6) . . ?
C21A Si5 Si6 109.41(7) . . ?
Si4 Si5 Si6 112.11(2) . . ?
C23A Si6 C24A 108.87(9) . . ?
C23A Si6 Si5 108.51(6) . . ?
C24A Si6 Si5 109.86(6) . . ?
C23A Si6 Si1 110.92(6) . . ?
C24A Si6 Si1 109.02(6) . . ?
Si5 Si6 Si1 109.64(3) . . ?
C2B C1B C6B 120.86(18) . . ?
C2B C1B H1B 119.6 . . ?
C6B C1B H1B 119.6 . . ?
C3B C2B C1B 120.22(18) . . ?
C3B C2B H2B 119.9 . . ?
C1B C2B H2B 119.9 . . ?
C4B C3B C2B 119.43(18) . . ?
C4B C3B H3B 120.3 . . ?
C2B C3B H3B 120.3 . . ?
C3B C4B C5B 120.58(19) . . ?
C3B C4B H4B 119.7 . . ?
C5B C4B H4B 119.7 . . ?
C4B C5B C6B 120.81(18) . . ?
C4B C5B H5B 119.6 . . ?
C6B C5B H5B 119.6 . . ?
C5B C6B C1B 118.10(16) . . ?
C5B C6B C7B 122.75(16) . . ?
C1B C6B C7B 119.14(17) . . ?
C8B C7B C6B 127.30(17) . . ?
C8B C7B H7B 116.3 . . ?
C6B C7B H7B 116.3 . . ?
C7B C8B Si7 124.49(14) . . ?
C7B C8B H8B 117.8 . . ?
Si7 C8B H8B 117.8 . . ?
Si8 C9B H9B1 109.5 . . ?
Si8 C9B H9B2 109.5 . . ?
H9B1 C9B H9B2 109.5 . . ?
Si8 C9B H9B3 109.5 . . ?
H9B1 C9B H9B3 109.5 . . ?
H9B2 C9B H9B3 109.5 . . ?
Si8 C10B H10D 109.5 . . ?
Si8 C10B H10E 109.5 . . ?
H10D C10B H10E 109.5 . . ?
Si8 C10B H10F 109.5 . . ?
H10D C10B H10F 109.5 . . ?
H10E C10B H10F 109.5 . . ?
Si9 C11B H11D 109.5 . . ?
Si9 C11B H11E 109.5 . . ?
H11D C11B H11E 109.5 . . ?
Si9 C11B H11F 109.5 . . ?
H11D C11B H11F 109.5 . . ?
H11E C11B H11F 109.5 . . ?
Si9 C12B H12D 109.5 . . ?
Si9 C12B H12E 109.5 . . ?
H12D C12B H12E 109.5 . . ?
Si9 C12B H12F 109.5 . . ?
H12D C12B H12F 109.5 . . ?
H12E C12B H12F 109.5 . . ?
C8B Si7 Si8 108.77(6) . . ?
C8B Si7 Si9 111.42(6) . 3 ?
Si8 Si7 Si9 112.26(2) . 3 ?
C8B Si7 H7 105.3(7) . . ?
Si8 Si7 H7 109.1(7) . . ?
Si9 Si7 H7 109.8(7) 3 . ?
C10B Si8 C9B 109.41(9) . . ?
C10B Si8 Si9 110.79(6) . . ?
C9B Si8 Si9 109.29(7) . . ?
C10B Si8 Si7 108.12(7) . . ?
C9B Si8 Si7 108.79(7) . . ?
Si9 Si8 Si7 110.40(2) . . ?
C12B Si9 C11B 107.82(10) . . ?
C12B Si9 Si8 108.85(7) . . ?
C11B Si9 Si8 110.67(7) . . ?
C12B Si9 Si7 110.20(6) . 3 ?
C11B Si9 Si7 109.31(7) . 3 ?
Si8 Si9 Si7 109.97(3) . 3 ?

loop_
_geom_bond_atom_site_label_1
_geom_bond_atom_site_label_2
_geom_bond_distance
_geom_bond_site_symmetry_2
_geom_bond_publ_flag
C1A C2A 1.388(3) . ?
C1A C6A 1.393(3) . ?
C1A H1A 0.9500 . ?
C2A C3A 1.380(3) . ?
C2A H2A 0.9500 . ?
C3A C4A 1.388(3) . ?
C3A H3A 0.9500 . ?
C4A C5A 1.392(3) . ?
C4A H4A 0.9500 . ?
C5A C6A 1.399(3) . ?
C5A H5A 0.9500 . ?
C6A C7A 1.486(2) . ?
C7A C8A 1.329(2) . ?
C7A H7A 0.9500 . ?
C8A Si1 1.8740(18) . ?
C8A H8A 0.9500 . ?
C9A Si2 1.8834(18) . ?
C9A H9A1 0.9800 . ?
C9A H9A2 0.9800 . ?
C9A H9A3 0.9800 . ?
C10A Si2 1.8843(19) . ?
C10A H10A 0.9800 . ?
C10A H10B 0.9800 . ?
C10A H10C 0.9800 . ?
C11A Si3 1.880(2) . ?
C11A H11A 0.9800 . ?
C11A H11B 0.9800 . ?
C11A H11C 0.9800 . ?
C12A Si3 1.877(2) . ?
C12A H12A 0.9800 . ?
C12A H12B 0.9800 . ?
C12A H12C 0.9800 . ?
C13A C14A 1.335(2) . ?
C13A Si4 1.8719(18) . ?
C13A H13A 0.9500 . ?
C14A C15A 1.474(2) . ?
C14A H14A 0.9500 . ?
C15A C16A 1.398(2) . ?
C15A C20A 1.399(3) . ?
C16A C17A 1.390(3) . ?
C16A H16A 0.9500 . ?
C17A C18A 1.379(3) . ?
C17A H17A 0.9500 . ?
C18A C19A 1.386(3) . ?
C18A H18A 0.9500 . ?
C19A C20A 1.389(3) . ?
C19A H19A 0.9500 . ?
C20A H20A 0.9500 . ?
C21A Si5 1.8891(18) . ?
C21A H21A 0.9800 . ?
C21A H21B 0.9800 . ?
C21A H21C 0.9800 . ?
C22A Si5 1.8800(19) . ?
C22A H22A 0.9800 . ?
C22A H22B 0.9800 . ?
C22A H22C 0.9800 . ?
C23A Si6 1.8850(19) . ?
C23A H23A 0.9800 . ?
C23A H23B 0.9800 . ?
C23A H23C 0.9800 . ?
C24A Si6 1.8859(19) . ?
C24A H24A 0.9800 . ?
C24A H24B 0.9800 . ?
C24A H24C 0.9800 . ?
Si1 Si2 2.3396(7) . ?
Si1 Si6 2.3451(6) . ?
Si1 H1 1.385(19) . ?
Si2 Si3 2.3372(7) . ?
Si3 Si4 2.3406(6) . ?
Si4 Si5 2.3427(7) . ?
Si4 H4 1.400(19) . ?
Si5 Si6 2.3451(7) . ?
C1B C2B 1.390(3) . ?
C1B C6B 1.396(2) . ?
C1B H1B 0.9500 . ?
C2B C3B 1.383(3) . ?
C2B H2B 0.9500 . ?
C3B C4B 1.383(3) . ?
C3B H3B 0.9500 . ?
C4B C5B 1.385(3) . ?
C4B H4B 0.9500 . ?
C5B C6B 1.395(3) . ?
C5B H5B 0.9500 . ?
C6B C7B 1.478(2) . ?
C7B C8B 1.333(2) . ?
C7B H7B 0.9500 . ?
C8B Si7 1.8732(18) . ?
C8B H8B 0.9500 . ?
C9B Si8 1.8895(18) . ?
C9B H9B1 0.9800 . ?
C9B H9B2 0.9800 . ?
C9B H9B3 0.9800 . ?
C10B Si8 1.8817(18) . ?
C10B H10D 0.9800 . ?
C10B H10E 0.9800 . ?
C10B H10F 0.9800 . ?
C11B Si9 1.8875(19) . ?
C11B H11D 0.9800 . ?
C11B H11E 0.9800 . ?
C11B H11F 0.9800 . ?
C12B Si9 1.879(2) . ?
C12B H12D 0.9800 . ?
C12B H12E 0.9800 . ?
C12B H12F 0.9800 . ?
Si7 Si8 2.3425(7) . ?
Si7 Si9 2.3444(6) 3 ?
Si7 H7 1.413(19) . ?
Si8 Si9 2.3418(7) . ?

loop_
_geom_torsion_atom_site_label_1
_geom_torsion_atom_site_label_2
_geom_torsion_atom_site_label_3
_geom_torsion_atom_site_label_4
_geom_torsion
_geom_torsion_site_symmetry_1
_geom_torsion_site_symmetry_2
_geom_torsion_site_symmetry_3
_geom_torsion_site_symmetry_4
_geom_torsion_publ_flag
C6A C1A C2A C3A -0.2(3) . . . . ?
C1A C2A C3A C4A 1.2(3) . . . . ?
C2A C3A C4A C5A -0.9(3) . . . . ?
C3A C4A C5A C6A -0.4(3) . . . . ?
C2A C1A C6A C5A -1.1(3) . . . . ?
C2A C1A C6A C7A 179.45(17) . . . . ?
C4A C5A C6A C1A 1.4(3) . . . . ?
C4A C5A C6A C7A -179.20(17) . . . . ?
C1A C6A C7A C8A -166.03(18) . . . . ?
C5A C6A C7A C8A 14.5(3) . . . . ?
C6A C7A C8A Si1 -176.94(13) . . . . ?
Si4 C13A C14A C15A 178.92(13) . . . . ?
C13A C14A C15A C16A -171.02(18) . . . . ?
C13A C14A C15A C20A 8.4(3) . . . . ?
C20A C15A C16A C17A -1.2(3) . . . . ?
C14A C15A C16A C17A 178.17(17) . . . . ?
C15A C16A C17A C18A 1.0(3) . . . . ?
C16A C17A C18A C19A -0.3(3) . . . . ?
C17A C18A C19A C20A 0.0(3) . . . . ?
C18A C19A C20A C15A -0.3(3) . . . . ?
C16A C15A C20A C19A 0.9(3) . . . . ?
C14A C15A C20A C19A -178.50(17) . . . . ?
C7A C8A Si1 Si2 119.69(16) . . . . ?
C7A C8A Si1 Si6 -117.04(16) . . . . ?
C14A C13A Si4 Si3 135.65(15) . . . . ?
C14A C13A Si4 Si5 -101.44(16) . . . . ?
C6B C1B C2B C3B -0.9(3) . . . . ?
C1B C2B C3B C4B -0.1(3) . . . . ?
C2B C3B C4B C5B 0.7(3) . . . . ?
C3B C4B C5B C6B -0.4(3) . . . . ?
C4B C5B C6B C1B -0.5(3) . . . . ?
C4B C5B C6B C7B 178.47(18) . . . . ?
C2B C1B C6B C5B 1.2(3) . . . . ?
C2B C1B C6B C7B -177.87(17) . . . . ?
C5B C6B C7B C8B -10.5(3) . . . . ?
C1B C6B C7B C8B 168.49(18) . . . . ?
C6B C7B C8B Si7 -177.90(13) . . . . ?
C7B C8B Si7 Si8 102.11(15) . . . . ?
C7B C8B Si7 Si9 -133.63(14) . . . 3 ?
